data_2005885
loop_
_publ_author_name
'Lis, T.'

_publ_section_title
;
 Phosphonoacetic Acid (H~3~AP) and its Salts KH~2~AP.H~2~ O,
 (NH~4~)H~2~AP, LiH~2~AP, NaH~2~AP.2H~2~ O, K~2~HAP, (NH~4~)~2~HAP,
 Na~2~HAP.2H~2~ O, (NH~4~)~3~AP.2H~2~ O and Na~3~AP.10H~2~O
;
_journal_issue 1
_journal_name_full 'Acta Crystallographica Section C'
_journal_page_first 28
_journal_page_last 42
_journal_paper_doi 10.1107/S0108270196009390
_journal_volume 53
_journal_year 1997
_chemical_formula_moiety 'Na 1+, (C2 H4 O5 P) 1- , 2H2 O'
_chemical_formula_sum 'C2 H8 Na O7 P'
_chemical_formula_weight 198.04
_chemical_name_systematic
;
sodium phosphonoacetate dihydrate
;
_space_group_IT_number 29
_symmetry_cell_setting orthorhombic
_symmetry_space_group_name_Hall 'P 2c -2ac'
_symmetry_space_group_name_H-M 'P c a 21'
_cell_angle_alpha 90.
_cell_angle_beta 90.
_cell_angle_gamma 90.
_cell_formula_units_Z 8
_cell_length_a 5.806(2)
_cell_length_b 17.430(6)
_cell_length_c 14.607(5)
_cell_measurement_reflns_used 25
_cell_measurement_temperature 295(1)
_cell_measurement_theta_max 17
_cell_measurement_theta_min 10
_cell_volume 1478.2(9)
_diffrn_ambient_temperature 295(2)
_diffrn_measurement_device 'Kuma KM4 automatic diffractometer'
_diffrn_measurement_method '\w/2\q scans'
_diffrn_radiation_monochromator graphite
_diffrn_radiation_source 'fine-focus sealed tube'
_diffrn_radiation_type CuK\a
_diffrn_radiation_wavelength 1.5418
_diffrn_reflns_av_R_equivalents 0.0662
_diffrn_reflns_av_sigmaI/netI 0.0465
_diffrn_reflns_limit_h_max 1
_diffrn_reflns_limit_h_min -7
_diffrn_reflns_limit_k_max 22
_diffrn_reflns_limit_k_min -22
_diffrn_reflns_limit_l_max 18
_diffrn_reflns_limit_l_min -18
_diffrn_reflns_number 5939
_diffrn_reflns_theta_max 80
_diffrn_reflns_theta_min 5
_diffrn_standards_decay_% 9
_diffrn_standards_interval_count 50
_diffrn_standards_number 2
_exptl_absorpt_coefficient_mu 3.969
_exptl_absorpt_correction_T_max 0.75
_exptl_absorpt_correction_T_min 0.36
_exptl_absorpt_correction_type 'analytical - see Experimental'
_exptl_crystal_colour colorless
_exptl_crystal_density_diffrn 1.780(2)
_exptl_crystal_density_meas 1.79
_exptl_crystal_density_method 'flotation in CCl~4~/1,2-dibromethane at room temperature'
_exptl_crystal_description needles
_exptl_crystal_F_000 816
_exptl_crystal_size_max 0.4
_exptl_crystal_size_mid 0.15
_exptl_crystal_size_min 0.08
_refine_diff_density_max 0.84
_refine_diff_density_min -0.50
_refine_ls_abs_structure_details 'Flack (1983)'
_refine_ls_abs_structure_Flack 0.00(2)
_refine_ls_extinction_method none
_refine_ls_goodness_of_fit_all 1.082
_refine_ls_goodness_of_fit_obs 1.107
_refine_ls_hydrogen_treatment refall
_refine_ls_matrix_type full
_refine_ls_number_parameters 262
_refine_ls_number_reflns 2957
_refine_ls_number_restraints 0
_refine_ls_restrained_S_all 1.082
_refine_ls_restrained_S_obs 1.107
_refine_ls_R_factor_all 0.0408
_refine_ls_R_factor_obs 0.0378
_refine_ls_shift/esd_max -0.157
_refine_ls_shift/esd_mean 0.007
_refine_ls_structure_factor_coef Fsqd
_refine_ls_weighting_details 'w = 1/[\s^2^(Fo^2^)+(0.074P)^2^+0.08P] where P=(Fo^2^+2Fc^2^)/3'
_refine_ls_weighting_scheme calc
_refine_ls_wR_factor_all 0.1048
_refine_ls_wR_factor_obs 0.1026
_reflns_number_observed 2726
_reflns_number_total 2957
_reflns_observed_criterion >2sigma(I)
_cod_data_source_file mu1260.cif
_cod_data_source_block VI
_cod_depositor_comments
;
The following automatic conversions were performed:

'_refine_ls_weighting_scheme' value 'calc w =
1/[\s^2^(Fo^2^)+(0.074P)^2^+0.08P] where P=(Fo^2^+2Fc^2^)/3' was
changed to 'calc'. New tag '_refine_ls_weighting_details' was
created. The value of the new tag was set to 'w =
1/[\s^2^(Fo^2^)+(0.074P)^2^+0.08P] where P=(Fo^2^+2Fc^2^)/3'.

Automatic conversion script
Id: cif_fix_values 3143 2015-03-26 13:38:13Z robertas 
;
_cod_database_code 2005885

loop_
_symmetry_equiv_pos_as_xyz
'x, y, z'
'-x, -y, z+1/2'
'x+1/2, -y, z'
'-x+1/2, y, z+1/2'

loop_
_atom_site_aniso_label
_atom_site_aniso_U_11
_atom_site_aniso_U_22
_atom_site_aniso_U_33
_atom_site_aniso_U_12
_atom_site_aniso_U_13
_atom_site_aniso_U_23
Na1 0.0246(5) 0.0319(5) 0.0303(5) -0.0008(4) -0.0003(4) -0.0012(4)
Na2 0.0268(5) 0.0288(5) 0.0279(5) 0.0019(4) 0.0000(4) 0.0004(4)
P1A 0.0220(3) 0.0160(3) 0.0201(3) 0.0009(2) 0.0015(2) -0.0007(2)
P1B 0.0229(3) 0.0164(3) 0.0195(3) 0.0004(2) 0.0016(2) 0.0007(2)
O1A 0.0316(9) 0.0278(9) 0.0202(8) -0.0039(7) -0.0010(7) -0.0014(7)
O2A 0.0410(10) 0.0208(8) 0.0321(10) 0.0071(7) -0.0014(8) -0.0052(7)
O3A 0.0296(9) 0.0251(8) 0.0327(9) -0.0012(7) 0.0102(7) 0.0034(7)
O4A 0.0349(11) 0.0233(8) 0.0258(8) 0.0071(7) 0.0057(7) 0.0019(7)
O5A 0.0294(9) 0.0373(9) 0.0255(9) 0.0006(8) 0.0052(7) -0.0034(8)
C1A 0.0170(9) 0.0252(10) 0.0238(11) 0.0013(8) -0.0005(8) 0.0025(9)
C2A 0.0274(12) 0.0213(11) 0.0323(13) -0.0042(9) -0.0042(10) 0.0016(10)
O1B 0.0435(10) 0.0235(8) 0.0216(8) -0.0056(7) 0.0087(8) -0.0012(7)
O2B 0.0350(10) 0.0206(8) 0.0351(11) 0.0047(6) 0.0087(7) 0.0051(7)
O3B 0.0286(9) 0.0260(8) 0.0288(9) 0.0004(6) -0.0073(7) -0.0019(7)
O4B 0.0346(10) 0.0265(8) 0.0263(9) 0.0079(7) -0.0037(8) -0.0016(7)
O5B 0.0267(9) 0.0331(9) 0.0286(9) -0.0004(7) -0.0038(7) 0.0029(7)
C1B 0.0174(9) 0.0274(11) 0.0215(12) 0.0006(8) 0.0006(9) -0.0006(9)
C2B 0.0265(12) 0.0253(12) 0.0381(13) -0.0025(9) 0.0010(11) 0.0023(11)
O6 0.0350(10) 0.0346(10) 0.0237(9) 0.0022(8) 0.0017(8) -0.0020(8)
O7 0.0299(9) 0.0360(9) 0.0285(10) 0.0034(8) -0.0008(7) 0.0005(8)
O8 0.066(2) 0.0517(14) 0.0340(12) -0.0317(12) 0.0115(11) -0.0066(10)
O9 0.0452(13) 0.0445(12) 0.0372(12) 0.0095(11) -0.0133(10) -0.0075(10)

loop_
_atom_site_label
_atom_site_occupancy
_atom_site_fract_x
_atom_site_fract_y
_atom_site_fract_z
_atom_site_U_iso_or_equiv
_atom_site_thermal_displace_type
_atom_site_calc_flag
_atom_site_type_symbol
Na1 1 0.6087(2) 0.43721(6) 0.57590(9) 0.0289(3) Uani d Na
Na2 1 0.6173(2) 0.05636(6) 0.31232(9) 0.0279(3) Uani d Na
P1A 1 0.36352(9) 0.32409(3) 0.4 0.0194(2) Uani d P
P1B 1 0.14645(9) 0.17382(3) 0.63058(5) 0.0196(2) Uani d P
O1A 1 0.4126(4) 0.33343(11) 0.50551(13) 0.0265(4) Uani d O
O2A 1 0.4024(4) 0.24307(11) 0.3707(2) 0.0313(5) Uani d O
O3A 1 0.5053(4) 0.38375(10) 0.35173(15) 0.0291(4) Uani d O
O4A 1 0.0403(4) 0.47248(11) 0.33513(15) 0.0280(4) Uani d O
O5A 1 -0.0561(4) 0.45254(12) 0.48062(14) 0.0307(4) Uani d O
C1A 1 0.0059(4) 0.42822(13) 0.4064(2) 0.0220(5) Uani d C
C2A 1 0.0591(5) 0.34534(15) 0.3868(2) 0.0270(5) Uani d C
O1B 1 0.0596(4) 0.15935(11) 0.73083(14) 0.0295(4) Uani d O
O2B 1 0.1289(4) 0.25722(11) 0.60592(15) 0.0302(5) Uani d O
O3B 1 0.0185(4) 0.11851(11) 0.56992(15) 0.0278(4) Uani d O
O4B 1 0.4612(4) 0.02601(11) 0.56711(14) 0.0292(4) Uani d O
O5B 1 0.5652(4) 0.03814(12) 0.71304(15) 0.0295(4) Uani d O
C1B 1 0.4990(4) 0.06657(14) 0.6418(2) 0.0221(5) Uani d C
C2B 1 0.4520(5) 0.14999(15) 0.6292(3) 0.0300(6) Uani d C
O6 1 0.2521(5) 0.05497(12) 0.3895(2) 0.0311(4) Uani d O
O7 1 0.2473(4) 0.45269(12) 0.1567(2) 0.0315(4) Uani d O
O8 1 0.6863(6) 0.3583(2) 0.1755(2) 0.0507(7) Uani d O
O9 1 -0.2008(5) 0.14901(14) 0.4032(2) 0.0423(6) Uani d O
H1A 1 0.3286(72) 0.3078(26) 0.5452(35) 0.046(11) Uiso d H
H4A 1 0.0199(112) 0.5174(38) 0.3487(45) 0.076(17) Uiso d H
H21A 1 0.0136(60) 0.3327(20) 0.3252(27) 0.025(8) Uiso d H
H22A 1 -0.0340(68) 0.3046(21) 0.4399(26) 0.029(8) Uiso d H
H1B 1 0.0968(117) 0.1895(44) 0.7636(63) 0.107(25) Uiso d H
H4B 1 0.4952(75) -0.0276(28) 0.5853(37) 0.051(13) Uiso d H
H21B 1 0.5115(60) 0.1654(20) 0.5699(26) 0.024(8) Uiso d H
H22B 1 0.5213(85) 0.1837(29) 0.6915(38) 0.057(13) Uiso d H
H6 1 0.2960(110) 0.0480(28) 0.4499(44) 0.065(16) Uiso d H
H61 1 0.1827(118) 0.0866(37) 0.3800(48) 0.081(20) Uiso d H
H7 1 0.2072(85) 0.4624(23) 0.2186(34) 0.045(11) Uiso d H
H71 1 0.3644(145) 0.4215(45) 0.1633(58) 0.118(29) Uiso d H
H8 1 0.6503(85) 0.3676(32) 0.2410(42) 0.066(16) Uiso d H
H81 1 0.6280(77) 0.3222(28) 0.1608(35) 0.048(13) Uiso d H
H9 1 -0.1478(87) 0.1447(35) 0.4607(45) 0.066(16) Uiso d H
H91 1 -0.3141(94) 0.1842(27) 0.4122(36) 0.054(13) Uiso d H

loop_
_atom_type_symbol
_atom_type_description
_atom_type_scat_dispersion_real
_atom_type_scat_dispersion_imag
_atom_type_scat_source
C C 0.0181 0.0091 'International Tables Vol C Tables 4.2.6.8 and 6.1.1.4'
H H 0.0000 0.0000 'International Tables Vol C Tables 4.2.6.8 and 6.1.1.4'
O O 0.0492 0.0322 'International Tables Vol C Tables 4.2.6.8 and 6.1.1.4'
Na Na 0.1353 0.1239 'International Tables Vol C Tables 4.2.6.8 and 6.1.1.4'
P P 0.2955 0.4335 'International Tables Vol C Tables 4.2.6.8 and 6.1.1.4'

loop_
_geom_angle_atom_site_label_1
_geom_angle_atom_site_label_2
_geom_angle_atom_site_label_3
_geom_angle_site_symmetry_1
_geom_angle_site_symmetry_3
_geom_angle
_geom_angle_publ_flag
O1A P1A O2A . . 110.5(2) no
O1A P1A O3A . . 106.8(2) no
O2A P1A O3A . . 115.9(2) no
O1A P1A C2A . . 105.0(2) no
O2A P1A C2A . . 108.0(2) no
O3A P1A C2A . . 110.0(2) no
C1A C2A P1A . . 112.0(2) no
O4A C1A C2A . . 112.4(2) no
O5A C1A C2A . . 124.4(3) no
O5A C1A O4A . . 123.1(2) no
O1B P1B O2B . . 111.0(2) no
O1B P1B O3B . . 106.7(2) no
O2B P1B O3B . . 116.5(2) no
O1B P1B C2B . . 106.6(2) no
O2B P1B C2B . . 106.5(2) no
O3B P1B C2B . . 109.1(2) no
C1B C2B P1B . . 113.5(2) no
O4B C1B C2B . . 113.0(2) no
O5B C1B C2B . . 124.2(2) no
O5B C1B O4B . . 122.9(2) no
O8 Na1 O1A 4_655 . 93.77(10) ?
O8 Na1 O7 4_655 4 101.51(11) ?
O1A Na1 O7 . 4 83.41(8) ?
O8 Na1 O7 4_655 2_665 89.25(10) ?
O1A Na1 O7 . 2_665 171.46(9) ?
O7 Na1 O7 4 2_665 88.17(8) ?
O8 Na1 O5A 4_655 1_655 90.78(10) ?
O1A Na1 O5A . 1_655 102.84(8) ?
O7 Na1 O5A 4 1_655 165.90(9) ?
O7 Na1 O5A 2_665 1_655 85.08(8) ?
O8 Na1 O5A 4_655 3_565 167.02(11) ?
O1A Na1 O5A . 3_565 99.06(8) ?
O7 Na1 O5A 4 3_565 82.00(7) ?
O7 Na1 O5A 2_665 3_565 78.32(8) ?
O5A Na1 O5A 1_655 3_565 84.52(7) ?
O9 Na2 O5B 1_655 4_654 95.09(10) ?
O9 Na2 O6 1_655 3 98.37(10) ?
O5B Na2 O6 4_654 3 85.68(8) ?
O9 Na2 O1B 1_655 4_554 87.60(9) ?
O5B Na2 O1B 4_654 4_554 97.49(9) ?
O6 Na2 O1B 3 4_554 173.00(9) ?
O9 Na2 O6 1_655 . 97.98(9) ?
O5B Na2 O6 4_654 . 166.89(9) ?
O6 Na2 O6 3 . 93.43(8) ?
O1B Na2 O6 4_554 . 82.06(9) ?
O9 Na2 O5B 1_655 2_654 177.98(10) ?
O5B Na2 O5B 4_654 2_654 83.30(7) ?
O6 Na2 O5B 3 2_654 82.74(9) ?
O1B Na2 O5B 4_554 2_654 91.40(8) ?
O6 Na2 O5B . 2_654 83.61(8) ?
P1A O1A Na1 . . 126.12(11) ?
P1A O1A O2B . . 112.85(11) ?
Na1 O1A O2B . . 116.98(9) ?
P1A O1A H1A . . 120.(3) ?
Na1 O1A H1A . . 112.(3) ?
O2B O1A H1A . . 7.(3) ?
P1A O3A H8 . . 123.8(18) ?
P1A O3A O8 . . 121.65(12) ?
H8 O3A O8 . . 5.2(16) ?
C1A O4A H7 . . 135.2(12) ?
C1A O4A O3A . 3_465 119.7(2) ?
H7 O4A O3A . 3_465 102.2(12) ?
C1A O4A O7 . . 135.2(2) ?
H7 O4A O7 . . 5.2(14) ?
O3A O4A O7 3_465 . 103.79(9) ?
C1A O4A H4A . . 111.(5) ?
H7 O4A H4A . . 112.(5) ?
O3A O4A H4A 3_465 . 9.(5) ?
O7 O4A H4A . . 113.(5) ?
C1A O5A Na1 . 1_455 135.6(2) ?
C1A O5A Na1 . 3_465 129.4(2) ?
Na1 O5A Na1 1_455 3_465 94.09(8) ?
C1A C2A H21A . . 110.(2) ?
P1A C2A H21A . . 109.(2) ?
C1A C2A H22A . . 110.9(18) ?
P1A C2A H22A . . 104.6(19) ?
H21A C2A H22A . . 111.(3) ?
P1B O1B Na2 . 4 136.45(11) ?
P1B O1B O2A . 4 129.44(11) ?
Na2 O1B O2A 4 4 93.95(9) ?
P1B O1B H1B . . 113.(7) ?
Na2 O1B H1B 4 . 110.(7) ?
O2A O1B H1B 4 . 17.(6) ?
P1B O2B H1A . . 125.4(15) ?
P1B O2B O1A . . 126.35(11) ?
H1A O2B O1A . . 3.7(15) ?
P1B O3B H9 . . 125.8(18) ?
P1B O3B O9 . . 127.94(12) ?
H9 O3B O9 . . 4.5(18) ?
C1B O4B H6 . . 133.3(15) ?
C1B O4B O3B . 3 119.8(2) ?
H6 O4B O3B . 3 105.5(14) ?
C1B O4B O6 . . 135.6(2) ?
H6 O4B O6 . . 4.2(18) ?
O3B O4B O6 3 . 103.96(9) ?
C1B O4B H4B . . 105.(3) ?
H6 O4B H4B . . 120.(3) ?
O3B O4B H4B 3 . 15.(3) ?
O6 O4B H4B . . 119.(3) ?
C1B O5B Na2 . 4_655 135.8(2) ?
C1B O5B Na2 . 2_655 130.4(2) ?
Na2 O5B Na2 4_655 2_655 93.71(8) ?
C1B C2B H21B . . 108.(2) ?
P1B C2B H21B . . 107.(2) ?
C1B C2B H22B . . 110.(3) ?
P1B C2B H22B . . 102.(3) ?
H21B C2B H22B . . 116.(3) ?
Na2 O6 Na2 3_455 . 94.37(8) ?
Na2 O6 O4B 3_455 . 114.76(9) ?
Na2 O6 O4B . . 92.98(9) ?
Na2 O6 O9 3_455 . 100.53(9) ?
Na2 O6 O9 . . 140.59(11) ?
O4B O6 O9 . . 112.81(9) ?
Na2 O6 H6 3_455 . 116.(3) ?
Na2 O6 H6 . . 102.(4) ?
O4B O6 H6 . . 9.(4) ?
O9 O6 H6 . . 104.(4) ?
Na2 O6 H61 3_455 . 111.(6) ?
Na2 O6 H61 . . 114.(5) ?
O4B O6 H61 . . 124.(6) ?
O9 O6 H61 . . 27.(5) ?
H6 O6 H61 . . 117.(7) ?
Na1 O7 Na1 4_554 2_664 98.50(9) ?
Na1 O7 O4A 4_554 . 95.68(9) ?
Na1 O7 O4A 2_664 . 119.49(9) ?
Na1 O7 O8 4_554 . 134.87(10) ?
Na1 O7 O8 2_664 . 100.62(9) ?
O4A O7 O8 . . 109.36(9) ?
Na1 O7 H7 4_554 . 106.(3) ?
Na1 O7 H7 2_664 . 114.(3) ?
O4A O7 H7 . . 11.(3) ?
O8 O7 H7 . . 103.(3) ?
Na1 O7 H71 4_554 . 131.(5) ?
Na1 O7 H71 2_664 . 106.(5) ?
O4A O7 H71 . . 107.(6) ?
O8 O7 H71 . . 6.(5) ?
H7 O7 H71 . . 101.(6) ?
H71 O8 Na1 . 4_654 95.(2) ?
H71 O8 O2B . 4_554 74.(2) ?
Na1 O8 O2B 4_654 4_554 119.35(12) ?
H71 O8 O3A . . 71.(2) ?
Na1 O8 O3A 4_654 . 131.98(12) ?
O2B O8 O3A 4_554 . 101.02(10) ?
H71 O8 O7 . . 2.(2) ?
Na1 O8 O7 4_654 . 93.02(11) ?
O2B O8 O7 4_554 . 75.80(10) ?
O3A O8 O7 . . 71.62(9) ?
H71 O8 H8 . . 79.(4) ?
Na1 O8 H8 4_654 . 128.(3) ?
O2B O8 H8 4_554 . 109.(3) ?
O3A O8 H8 . . 10.(3) ?
O7 O8 H8 . . 80.(3) ?
H71 O8 H81 . . 91.(4) ?
Na1 O8 H81 4_654 . 124.(4) ?
O2B O8 H81 4_554 . 18.(4) ?
O3A O8 H81 . . 103.(4) ?
O7 O8 H81 . . 93.(3) ?
H8 O8 H81 . . 109.(5) ?
Na2 O9 H61 1_455 . 91.4(15) ?
Na2 O9 O3B 1_455 . 124.57(11) ?
H61 O9 O3B . . 68.3(16) ?
Na2 O9 O2A 1_455 1_455 86.45(9) ?
H61 O9 O2A . 1_455 160.3(15) ?
O3B O9 O2A . 1_455 128.20(11) ?
Na2 O9 O6 1_455 . 88.93(9) ?
H61 O9 O6 . . 7.2(14) ?
O3B O9 O6 . . 64.56(8) ?
O2A O9 O6 1_455 . 166.31(12) ?
Na2 O9 H9 1_455 . 129.(4) ?
H61 O9 H9 . . 78.(4) ?
O3B O9 H9 . . 10.(4) ?
O2A O9 H9 1_455 . 119.(4) ?
O6 O9 H9 . . 74.(4) ?
Na2 O9 H91 1_455 . 103.(3) ?
H61 O9 H91 . . 163.(4) ?
O3B O9 H91 . . 109.(3) ?
O2A O9 H91 1_455 . 19.(3) ?
O6 O9 H91 . . 168.(3) ?
H9 O9 H91 . . 100.(5) ?

loop_
_geom_bond_atom_site_label_1
_geom_bond_atom_site_label_2
_geom_bond_site_symmetry_2
_geom_bond_distance
_geom_bond_publ_flag
P1A O1A . 1.576(2) no
P1A O2A . 1.493(2) no
P1A O3A . 1.502(2) no
P1A C2A . 1.816(3) no
C1A C2A . 1.505(3) no
O4A C1A . 1.312(3) no
O5A C1A . 1.218(3) no
P1B O1B . 1.569(2) no
P1B O2B . 1.501(2) no
P1B O3B . 1.505(2) no
P1B C2B . 1.822(3) no
C1B C2B . 1.491(3) no
O4B C1B . 1.319(3) no
O5B C1B . 1.215(3) no
Na1 O1A . 2.372(2) yes
Na1 O5A 1_655 2.407(2) yes
Na1 O5A 3_565 2.558(2) yes
Na1 O8 4_655 2.329(3) yes
Na1 O7 4 2.396(2) yes
Na1 O7 2_665 2.403(2) yes
Na2 O1B 4_554 2.386(2) yes
Na2 O5B 4_654 2.367(2) yes
Na2 O5B 2_654 2.437(2) yes
Na2 O6 3 2.377(2) yes
Na2 O6 . 2.402(3) yes
Na2 O9 1_655 2.342(3) yes
Na1 Na1 3_565 3.636(2) no
Na1 Na1 3_465 3.636(2) ?
Na2 Na2 3_455 3.505(2) ?
Na2 Na2 3 3.5053(15) ?
O1A O2B . 2.575(3) ?
O1A H1A . 0.88(5) ?
O3A H8 . 1.85(6) ?
O3A O8 . 2.816(3) ?
O4A H7 . 1.97(5) ?
O4A O3A 3_465 2.526(3) ?
O4A O7 . 2.890(3) ?
O4A H4A . 0.82(7) ?
O5A Na1 1_455 2.407(2) ?
O5A Na1 3_465 2.558(2) ?
C2A H21A . 0.96(4) ?
C2A H22A . 1.18(4) ?
O1B Na2 4 2.386(2) ?
O1B O2A 4 2.520(3) ?
O1B H1B . 0.74(8) ?
O3B H9 . 1.92(6) ?
O3B O9 . 2.799(3) ?
O4B H6 . 2.00(6) ?
O4B O3B 3 2.541(3) ?
O4B O6 . 2.908(3) ?
O4B H4B . 0.99(5) ?
O5B Na2 4_655 2.367(2) ?
O5B Na2 2_655 2.437(2) ?
C2B H21B . 0.97(4) ?
C2B H22B . 1.15(5) ?
O6 Na2 3_455 2.377(2) ?
O6 O9 . 3.105(4) ?
O6 H6 . 0.93(6) ?
O6 H61 . 0.70(7) ?
O7 Na1 4_554 2.396(2) ?
O7 Na1 2_664 2.403(2) ?
O7 O8 . 3.046(4) ?
O7 H7 . 0.95(5) ?
O7 H71 . 0.88(8) ?
O8 Na1 4_654 2.329(3) ?
O8 O2B 4_554 2.736(3) ?
O8 H8 . 0.99(6) ?
O8 H81 . 0.75(5) ?
O9 Na2 1_455 2.342(3) ?
O9 O2A 1_455 2.867(3) ?
O9 H9 . 0.90(6) ?
O9 H91 . 0.91(5) ?

loop_
_geom_torsion_atom_site_label_1
_geom_torsion_atom_site_label_2
_geom_torsion_atom_site_label_3
_geom_torsion_atom_site_label_4
_geom_torsion
_geom_torsion_publ_flag
O1A P1A C2A C1A 67.3(2) no
O2A P1A C2A C1A -174.7(2) no
O3A P1A C2A C1A -47.3(2) no
O4A C1A C2A P1A 84.2(2) no
O5A C1A C2A P1A -93.9(3) no
O1B P1B C2B C1B 68.1(2) no
O2B P1B C2B C1B -173.3(2) no
O3B P1B C2B C1B -46.8(2) no
O4B C1B C2B P1B 77.2(3) no
O5B C1B C2B P1B -102.8(3) no
